data_4346325
loop_
_publ_author_name
'Dar, Aijaz A.'
'Sen, Saumik'
'Gupta, Sandeep K.'
'Patwari, G. Naresh'
'Murugavel, Ramaswamy'

_publ_section_title
;
 Octanuclear zinc phosphates with hitherto unknown cluster architectures:
 ancillary ligand and solvent assisted structural transformations thereof.
;
_journal_issue 19
_journal_name_full 'Inorganic chemistry'
_journal_page_first 9458
_journal_page_last 9469
_journal_paper_doi 10.1021/acs.inorgchem.5b01308
_journal_volume 54
_journal_year 2015
_chemical_formula_moiety 'C130 H162 Cl8 N8 O46 P8 Zn8'
_chemical_formula_sum 'C130 H162 Cl8 N8 O46 P8 Zn8'
_chemical_formula_weight 3626.99
_space_group_crystal_system orthorhombic
_space_group_IT_number 61
_space_group_name_Hall '-P 2ac 2ab'
_space_group_name_H-M_alt 'P b c a'
_atom_sites_solution_hydrogens mixed
_audit_creation_method SHELXL-2013
_cell_angle_alpha 90
_cell_angle_beta 90
_cell_angle_gamma 90
_cell_formula_units_Z 4
_cell_length_a 21.993(4)
_cell_length_b 24.211(5)
_cell_length_c 29.741(7)
_cell_measurement_temperature 150(2)
_cell_volume 15836(6)
_computing_cell_refinement 'CrystalClear-SM Expert 2.0 r4'
_computing_data_collection 'CrystalClear-SM Expert 2.0 r4 (Rigaku, 2009)'
_computing_data_reduction 'CrystalClear-SM Expert 2.0 r4'
_computing_molecular_graphics 'CrystalStructure 4.0 (Rigaku, 2010)'
_computing_publication_material 'CrystalStructure 4.0'
_computing_structure_refinement 'SHELXL-2013 (Sheldrick, 2013)'
_computing_structure_solution 'SHELXS86 (Sheldrick, 1985)'
_diffrn_ambient_temperature 150(2)
_diffrn_measured_fraction_theta_full 0.973
_diffrn_measured_fraction_theta_max 0.998
_diffrn_measurement_device_type 'Rigaku Saturn724+'
_diffrn_measurement_method \w
_diffrn_radiation_type MoK\a
_diffrn_radiation_wavelength 0.71075
_diffrn_reflns_av_R_equivalents 0.1451
_diffrn_reflns_av_unetI/netI 0.0766
_diffrn_reflns_Laue_measured_fraction_full 0.973
_diffrn_reflns_Laue_measured_fraction_max 0.998
_diffrn_reflns_limit_h_max 17
_diffrn_reflns_limit_h_min -26
_diffrn_reflns_limit_k_max 28
_diffrn_reflns_limit_k_min -28
_diffrn_reflns_limit_l_max 35
_diffrn_reflns_limit_l_min -35
_diffrn_reflns_number 117025
_diffrn_reflns_point_group_measured_fraction_full 0.973
_diffrn_reflns_point_group_measured_fraction_max 0.998
_diffrn_reflns_theta_full 25.242
_diffrn_reflns_theta_max 24.999
_diffrn_reflns_theta_min 2.594
_exptl_absorpt_coefficient_mu 1.486
_exptl_absorpt_correction_T_max 0.7554
_exptl_absorpt_correction_T_min 0.7554
_exptl_absorpt_correction_type multi-scan
_exptl_absorpt_process_details 'NUMABS (Rigaku, 1999)'
_exptl_crystal_colour colorless
_exptl_crystal_density_diffrn 1.521
_exptl_crystal_description prism
_exptl_crystal_F_000 7448
_exptl_crystal_size_max 0.08
_exptl_crystal_size_mid 0.04
_exptl_crystal_size_min 0.03
_refine_diff_density_max 1.019
_refine_diff_density_min -0.800
_refine_diff_density_rms 0.139
_refine_ls_extinction_method none
_refine_ls_goodness_of_fit_ref 1.533
_refine_ls_hydrogen_treatment mixed
_refine_ls_matrix_type full
_refine_ls_number_parameters 942
_refine_ls_number_reflns 13930
_refine_ls_number_restraints 14
_refine_ls_restrained_S_all 1.533
_refine_ls_R_factor_all 0.1653
_refine_ls_R_factor_gt 0.1603
_refine_ls_shift/su_max 0.000
_refine_ls_shift/su_mean 0.000
_refine_ls_structure_factor_coef Fsqd
_refine_ls_weighting_details 'w=1/[\s^2^(Fo^2^)+(0.0001P)^2^+310.7174P] where P=(Fo^2^+2Fc^2^)/3'
_refine_ls_weighting_scheme calc
_refine_ls_wR_factor_gt 0.2715
_refine_ls_wR_factor_ref 0.2735
_reflns_Friedel_coverage 0.000
_reflns_number_gt 13470
_reflns_number_total 13930
_reflns_threshold_expression 'I > 2\s(I)'
_cod_data_source_file ic5b01308_si_001.cif
_cod_data_source_block ajz243
_cod_depositor_comments
;
The following automatic conversions were performed:

data item '_exptl_absorpt_correction_type' value 'Multi-scan' was
changed to 'multi-scan' in accordance with the
/home/saulius/struct/COD-crude-data/automatic-downloads/DataCite-retrospective/ACS/depositions/lib/dictionaries/cif_core.dic
dictionary named 'cif_core.dic' version 2.4.2 last updated on
2011-04-26.

Automatic conversion script
Id: cif_fix_values 6909 2019-04-08 15:41:33Z antanas 
;
_cod_database_code 4346325
_shelx_space_group_comment
;
The symmetry employed for this shelxl refinement is uniquely defined
by the following loop, which should always be used as a source of
symmetry information in preference to the above space-group names.
They are only intended as comments.
;
_shelx_estimated_absorpt_t_min 0.755
_shelx_estimated_absorpt_t_max 0.755
_shelxl_version_number 2013-3

loop_
_space_group_symop_operation_xyz
'x, y, z'
'-x+1/2, y+1/2, z'
'x, -y+1/2, z+1/2'
'-x+1/2, -y, z+1/2'
'-x, -y, -z'
'x-1/2, -y-1/2, -z'
'-x, y-1/2, -z-1/2'
'x-1/2, y, -z-1/2'

loop_
_atom_site_label
_atom_site_type_symbol
_atom_site_fract_x
_atom_site_fract_y
_atom_site_fract_z
_atom_site_U_iso_or_equiv
_atom_site_adp_type
_atom_site_occupancy
_atom_site_site_symmetry_order
_atom_site_calc_flag
_atom_site_refinement_flags_posn
_atom_site_refinement_flags_adp
C1 C 1.0438(5) 0.1643(5) 0.0493(4) 0.020(3) Uani 1 1 d . .
C2 C 1.0757(6) 0.1679(6) 0.0899(4) 0.024(3) Uani 1 1 d . .
C3 C 1.0759(6) 0.1219(6) 0.1173(5) 0.030(3) Uani 1 1 d . .
H3 H 1.0977 0.1223 0.1441 0.036 Uiso 1 1 calc R U
C4 C 1.0439(6) 0.0751(6) 0.1051(5) 0.032(3) Uani 1 1 d . .
C5 C 1.0114(6) 0.0726(5) 0.0653(5) 0.028(3) Uani 1 1 d . .
H5 H 0.9899 0.0408 0.0581 0.034 Uiso 1 1 calc R U
C6 C 1.0106(5) 0.1172(5) 0.0364(4) 0.020(3) Uani 1 1 d . .
C7 C 0.9799(6) 0.1142(6) -0.0090(5) 0.027(3) Uani 1 1 d . .
H7 H 0.9619 0.1506 -0.0145 0.033 Uiso 1 1 calc R U
C8 C 1.0258(8) 0.1038(7) -0.0475(5) 0.045(4) Uani 1 1 d . .
H8A H 1.0045 0.1027 -0.0757 0.068 Uiso 1 1 calc R U
H8B H 1.0461 0.0692 -0.0426 0.068 Uiso 1 1 calc R U
H8C H 1.0552 0.1331 -0.0480 0.068 Uiso 1 1 calc R U
C9 C 0.9271(7) 0.0719(7) -0.0114(6) 0.045(4) Uani 1 1 d . .
H9A H 0.9095 0.0726 -0.0410 0.068 Uiso 1 1 calc R U
H9B H 0.8967 0.0813 0.0104 0.068 Uiso 1 1 calc R U
H9C H 0.9425 0.0355 -0.0053 0.068 Uiso 1 1 calc R U
C10 C 1.1100(6) 0.2199(6) 0.1036(5) 0.029(3) Uani 1 1 d . .
H10 H 1.1044 0.2471 0.0795 0.035 Uiso 1 1 calc R U
C11 C 1.1780(6) 0.2090(6) 0.1077(6) 0.047(5) Uani 1 1 d . .
H11A H 1.1984 0.2426 0.1161 0.071 Uiso 1 1 calc R U
H11B H 1.1935 0.1963 0.0794 0.071 Uiso 1 1 calc R U
H11C H 1.1849 0.1814 0.1303 0.071 Uiso 1 1 calc R U
C12 C 1.0851(8) 0.2455(7) 0.1468(6) 0.052(5) Uani 1 1 d . .
H12A H 1.1077 0.2783 0.1539 0.078 Uiso 1 1 calc R U
H12B H 1.0890 0.2194 0.1710 0.078 Uiso 1 1 calc R U
H12C H 1.0430 0.2547 0.1428 0.078 Uiso 1 1 calc R U
C13 C 0.8614(6) 0.3128(6) 0.2445(4) 0.024(3) Uani 1 1 d . .
C14 C 0.8034(6) 0.3025(6) 0.2600(5) 0.030(3) Uani 1 1 d . .
C15 C 0.7902(7) 0.3217(7) 0.3036(5) 0.040(4) Uani 1 1 d . .
H15 H 0.7521 0.3151 0.3161 0.048 Uiso 1 1 calc R U
C16 C 0.8328(8) 0.3501(7) 0.3273(5) 0.045(4) Uani 1 1 d . .
C17 C 0.8908(8) 0.3597(7) 0.3114(6) 0.045(4) Uani 1 1 d . .
H17 H 0.9190 0.3790 0.3286 0.054 Uiso 1 1 calc R U
C18 C 0.9061(7) 0.3397(7) 0.2685(5) 0.040(4) Uani 1 1 d . .
C19 C 0.9708(7) 0.3465(8) 0.2512(5) 0.055(5) Uani 1 1 d . .
H19 H 0.9687 0.3552 0.2191 0.065 Uiso 1 1 calc R U
C20 C 1.0067(10) 0.3922(10) 0.2742(7) 0.093(9) Uani 1 1 d . .
H20A H 1.0468 0.3941 0.2614 0.139 Uiso 1 1 calc R U
H20B H 1.0097 0.3844 0.3058 0.139 Uiso 1 1 calc R U
H20C H 0.9864 0.4268 0.2699 0.139 Uiso 1 1 calc R U
C21 C 1.0026(8) 0.2902(10) 0.2562(9) 0.086(8) Uani 1 1 d . .
H21A H 1.0435 0.2928 0.2452 0.129 Uiso 1 1 calc R U
H21B H 0.9809 0.2629 0.2391 0.129 Uiso 1 1 calc R U
H21C H 1.0031 0.2797 0.2873 0.129 Uiso 1 1 calc R U
C22 C 0.7570(6) 0.2701(6) 0.2329(5) 0.033(3) Uani 1 1 d . .
H22 H 0.7727 0.2661 0.2022 0.040 Uiso 1 1 calc R U
C23 C 0.6966(9) 0.2984(10) 0.2302(8) 0.095(9) Uani 1 1 d . .
H23A H 0.6692 0.2764 0.2126 0.143 Uiso 1 1 calc R U
H23B H 0.7015 0.3339 0.2164 0.143 Uiso 1 1 calc R U
H23C H 0.6804 0.3029 0.2600 0.143 Uiso 1 1 calc R U
C24 C 0.7491(13) 0.2122(9) 0.2527(8) 0.106(10) Uani 1 1 d . .
H24A H 0.7879 0.1941 0.2540 0.159 Uiso 1 1 calc R U
H24B H 0.7220 0.1912 0.2341 0.159 Uiso 1 1 calc R U
H24C H 0.7325 0.2150 0.2825 0.159 Uiso 1 1 calc R U
C25 C 1.0266(6) 0.5003(6) 0.1879(4) 0.025(3) Uani 1 1 d . .
C26 C 1.0004(7) 0.5438(7) 0.2115(5) 0.036(4) Uani 1 1 d . .
C27 C 1.0373(9) 0.5735(8) 0.2407(5) 0.056(5) Uani 1 1 d . .
H27 H 1.0214 0.6019 0.2582 0.068 Uiso 1 1 calc R U
C28 C 1.0992(9) 0.5598(8) 0.2433(6) 0.053(5) Uani 1 1 d . .
C29 C 1.1253(8) 0.5182(8) 0.2196(6) 0.055(5) Uani 1 1 d . .
H29 H 1.1667 0.5111 0.2224 0.067 Uiso 1 1 calc R U
C30 C 1.0892(7) 0.4864(7) 0.1910(5) 0.038(4) Uani 1 1 d . .
C31 C 1.1164(8) 0.4413(7) 0.1614(6) 0.052(5) Uani 1 1 d . .
H31 H 1.0835 0.4154 0.1544 0.062 Uiso 1 1 calc R U
C32 C 1.1373(8) 0.4660(8) 0.1169(6) 0.054(5) Uani 1 1 d . .
H32A H 1.1536 0.4374 0.0982 0.081 Uiso 1 1 calc R U
H32B H 1.1680 0.4933 0.1224 0.081 Uiso 1 1 calc R U
H32C H 1.1033 0.4830 0.1020 0.081 Uiso 1 1 calc R U
C33 C 1.1657(9) 0.4086(11) 0.1839(8) 0.101(10) Uani 1 1 d . .
H33A H 1.1805 0.3809 0.1636 0.152 Uiso 1 1 calc R U
H33B H 1.1497 0.3912 0.2103 0.152 Uiso 1 1 calc R U
H33C H 1.1984 0.4328 0.1921 0.152 Uiso 1 1 calc R U
C34 C 0.9335(8) 0.5548(8) 0.2057(6) 0.054(5) Uani 1 1 d . .
H34 H 0.9242 0.5499 0.1737 0.065 Uiso 1 1 calc R U
C35 C 0.8942(9) 0.5123(9) 0.2323(7) 0.077(7) Uani 1 1 d . .
H35A H 0.8519 0.5198 0.2272 0.116 Uiso 1 1 calc R U
H35B H 0.9030 0.5153 0.2638 0.116 Uiso 1 1 calc R U
H35C H 0.9035 0.4756 0.2222 0.116 Uiso 1 1 calc R U
C36 C 0.9151(11) 0.6136(9) 0.2182(9) 0.097(9) Uani 1 1 d . .
H36A H 0.8723 0.6182 0.2135 0.146 Uiso 1 1 calc R U
H36B H 0.9370 0.6393 0.1998 0.146 Uiso 1 1 calc R U
H36C H 0.9245 0.6202 0.2493 0.146 Uiso 1 1 calc R U
C37 C 0.8063(5) 0.3955(5) -0.0667(4) 0.016(3) Uani 1 1 d . .
C38 C 0.8294(6) 0.3710(6) -0.1059(5) 0.031(3) Uani 1 1 d . .
C39 C 0.8006(6) 0.3842(6) -0.1462(5) 0.030(3) Uani 1 1 d . .
H39 H 0.8148 0.3695 -0.1731 0.037 Uiso 1 1 calc R U
C40 C 0.7512(6) 0.4189(6) -0.1462(5) 0.033(4) Uani 1 1 d . U
C41 C 0.7285(5) 0.4413(6) -0.1069(4) 0.025(3) Uani 1 1 d . .
H41 H 0.6947 0.4643 -0.1078 0.029 Uiso 1 1 calc R U
C42 C 0.7557(5) 0.4297(5) -0.0666(4) 0.022(3) Uani 1 1 d . .
C43 C 0.7290(6) 0.4544(5) -0.0237(4) 0.024(3) Uani 1 1 d . .
H43 H 0.7538 0.4405 0.0012 0.029 Uiso 1 1 calc R U
C44 C 0.7359(7) 0.5174(6) -0.0235(6) 0.043(4) Uani 1 1 d . .
H44A H 0.7775 0.5269 -0.0292 0.064 Uiso 1 1 calc R U
H44B H 0.7239 0.5316 0.0053 0.064 Uiso 1 1 calc R U
H44C H 0.7105 0.5331 -0.0464 0.064 Uiso 1 1 calc R U
C45 C 0.6644(5) 0.4367(6) -0.0143(5) 0.031(3) Uani 1 1 d . .
H45A H 0.6507 0.4534 0.0131 0.046 Uiso 1 1 calc R U
H45B H 0.6629 0.3972 -0.0114 0.046 Uiso 1 1 calc R U
H45C H 0.6387 0.4481 -0.0386 0.046 Uiso 1 1 calc R U
C46 C 0.8808(7) 0.3296(6) -0.1053(5) 0.033(3) Uani 1 1 d . .
H46 H 0.9041 0.3360 -0.0777 0.039 Uiso 1 1 calc R U
C47 C 0.8566(8) 0.2707(7) -0.1031(8) 0.071(7) Uani 1 1 d . .
H47A H 0.8900 0.2452 -0.1022 0.107 Uiso 1 1 calc R U
H47B H 0.8321 0.2634 -0.1292 0.107 Uiso 1 1 calc R U
H47C H 0.8322 0.2663 -0.0765 0.107 Uiso 1 1 calc R U
C48 C 0.9251(9) 0.3360(9) -0.1451(6) 0.070(6) Uani 1 1 d . .
H48A H 0.9569 0.3089 -0.1426 0.105 Uiso 1 1 calc R U
H48B H 0.9426 0.3723 -0.1446 0.105 Uiso 1 1 calc R U
H48C H 0.9036 0.3307 -0.1728 0.105 Uiso 1 1 calc R U
C49 C 0.7293(6) 0.4274(6) 0.1031(5) 0.031(3) Uani 1 1 d . .
C50 C 0.7194(6) 0.4848(7) 0.1066(7) 0.046(5) Uani 1 1 d . .
N2 N 0.6658(6) 0.5011(6) 0.1259(6) 0.073(6) Uani 1 1 d . .
H2N H 0.6586 0.5359 0.1277 0.088 Uiso 1 1 calc R U
C52 C 0.6231(8) 0.4656(8) 0.1424(8) 0.076(7) Uani 1 1 d . .
H52 H 0.5874 0.4787 0.1553 0.091 Uiso 1 1 calc R U
C53 C 0.6340(7) 0.4117(7) 0.1396(6) 0.050(5) Uani 1 1 d . .
H53 H 0.6059 0.3868 0.1511 0.060 Uiso 1 1 calc R U
C55 C 0.7256(6) 0.2659(5) 0.0212(4) 0.021(3) Uani 1 1 d . .
N3 N 0.6750(5) 0.2436(4) 0.0039(4) 0.025(3) Uani 1 1 d . .
H3N H 0.6420 0.2625 0.0052 0.030 Uiso 1 1 calc R U
C57 C 0.6726(6) 0.1928(6) -0.0156(6) 0.038(4) Uani 1 1 d . .
H57 H 0.6361 0.1785 -0.0263 0.045 Uiso 1 1 calc R U
C58 C 0.7244(7) 0.1639(6) -0.0190(5) 0.039(4) Uani 1 1 d . .
H58 H 0.7232 0.1290 -0.0321 0.047 Uiso 1 1 calc R U
C59 C 1.1011(6) 0.3381(5) -0.0855(5) 0.024(3) Uani 1 1 d . .
C60 C 1.1180(6) 0.2892(5) -0.1044(4) 0.026(3) Uani 1 1 d . .
H60 H 1.0904 0.2601 -0.1056 0.031 Uiso 1 1 calc R U
C61 C 1.1767(7) 0.2824(6) -0.1222(5) 0.032(3) Uani 1 1 d . .
H61 H 1.1881 0.2489 -0.1350 0.039 Uiso 1 1 calc R U
C62 C 0.8565(6) 0.6164(5) 0.0854(4) 0.021(3) Uani 1 1 d . .
C63 C 0.7841(7) 0.6755(6) 0.1207(5) 0.035(4) Uani 1 1 d . .
H63 H 0.7450 0.6801 0.1321 0.042 Uiso 1 1 calc R U
C64 C 0.8834(8) 0.1480(7) 0.1157(5) 0.040(4) Uani 1 1 d . .
C65 C 0.9256(8) 0.1862(7) 0.1361(5) 0.047(4) Uani 1 1 d . .
H65A H 0.9300 0.2181 0.1172 0.071 Uiso 1 1 calc R U
H65B H 0.9644 0.1686 0.1397 0.071 Uiso 1 1 calc R U
H65C H 0.9105 0.1974 0.1650 0.071 Uiso 1 1 calc R U
Cl1 Cl 1.0449(2) 0.01764(18) 0.14080(16) 0.0551(12) Uani 1 1 d . .
Cl2 Cl 0.8135(3) 0.3750(2) 0.38096(14) 0.0672(15) Uani 1 1 d . .
Cl3 Cl 1.1439(3) 0.5975(3) 0.28080(19) 0.098(2) Uani 1 1 d . .
Cl4 Cl 0.71401(18) 0.4330(2) -0.19722(14) 0.0519(11) Uani 1 1 d . .
N1 N 0.8004(5) 0.6258(4) 0.1027(3) 0.024(2) Uani 1 1 d . .
H1N H 0.7742 0.5995 0.1023 0.029 Uiso 1 1 calc R U
C51 C 0.6872(7) 0.3921(7) 0.1196(5) 0.040(4) Uani 1 1 d . .
H51 H 0.6938 0.3543 0.1175 0.048 Uiso 1 1 calc R U
C56 C 0.7804(6) 0.1842(6) -0.0036(5) 0.030(3) Uani 1 1 d . .
H56 H 0.8162 0.1642 -0.0070 0.036 Uiso 1 1 calc R U
N4 N 0.8503(8) 0.1184(7) 0.0997(6) 0.065(5) Uani 1 1 d . .
O1 O 1.0467(4) 0.2090(3) 0.0193(3) 0.022(2) Uani 1 1 d . .
O2 O 1.0149(4) 0.3045(3) 0.0424(3) 0.024(2) Uani 1 1 d . .
O3 O 0.9353(3) 0.2294(3) 0.0321(3) 0.025(2) Uani 1 1 d . .
O4 O 0.9918(4) 0.2662(4) -0.0351(3) 0.027(2) Uani 1 1 d D .
O5 O 0.8762(4) 0.2939(4) 0.2008(3) 0.026(2) Uani 1 1 d . .
O6 O 0.9349(4) 0.3244(4) 0.1336(3) 0.025(2) Uani 1 1 d . .
O7 O 0.8219(4) 0.3079(4) 0.1275(3) 0.029(2) Uani 1 1 d . .
O8 O 0.8617(4) 0.3890(4) 0.1726(3) 0.032(2) Uani 1 1 d . .
O9 O 0.9907(4) 0.4648(4) 0.1634(3) 0.025(2) Uani 1 1 d . .
O10 O 0.9004(4) 0.4639(3) 0.1159(3) 0.0187(19) Uani 1 1 d . .
O11 O 0.9977(4) 0.4255(4) 0.0853(3) 0.025(2) Uani 1 1 d . .
O12 O 0.8308(4) 0.3772(3) -0.0254(3) 0.0215(19) Uani 1 1 d . .
O13 O 0.8681(4) 0.4645(3) 0.0134(3) 0.022(2) Uani 1 1 d . .
O14 O 0.8868(4) 0.3685(3) 0.0423(3) 0.022(2) Uani 1 1 d . .
O15 O 0.9431(4) 0.4037(3) -0.0255(3) 0.0200(19) Uani 1 1 d . .
O16 O 1.0096(4) 0.4730(4) -0.0957(3) 0.025(2) Uani 1 1 d . .
O17 O 0.8712(4) 0.5698(3) 0.0675(3) 0.025(2) Uani 1 1 d . .
O18 O 0.7577(5) 0.5203(4) 0.0933(5) 0.054(3) Uani 1 1 d . .
O19 O 0.7815(4) 0.4147(3) 0.0826(3) 0.024(2) Uani 1 1 d . .
O20 O 0.7254(4) 0.3135(4) 0.0401(3) 0.025(2) Uani 1 1 d . .
O21 O 0.8287(4) 0.2605(4) 0.0338(3) 0.032(2) Uani 1 1 d D .
H21 H 0.8682 0.2470 0.0320 0.039 Uiso 1 1 calc DR U
O22 O 1.0599(4) 0.4497(4) 0.0107(3) 0.031(2) Uani 1 1 d . .
O23 O 1.0477(4) 0.3474(3) -0.0660(3) 0.028(2) Uani 1 1 d . .
P1 P 0.99281(14) 0.25501(14) 0.01562(12) 0.0199(7) Uani 1 1 d . .
P2 P 0.87339(16) 0.32955(15) 0.15558(11) 0.0249(8) Uani 1 1 d . .
P3 P 0.96909(15) 0.47200(14) 0.11244(11) 0.0202(7) Uani 1 1 d . .
P4 P 0.88584(14) 0.40586(13) 0.00107(11) 0.0182(7) Uani 1 1 d . .
Zn1 Zn 0.96331(6) 0.35242(6) 0.07659(5) 0.0193(3) Uani 1 1 d . .
Zn2 Zn 0.83622(7) 0.48780(6) 0.07290(5) 0.0236(4) Uani 1 1 d . .
Zn3 Zn 0.80560(6) 0.33697(6) 0.06634(5) 0.0212(3) Uani 1 1 d . .
Zn4 Zn 1.02608(6) 0.42254(6) -0.04686(5) 0.0202(3) Uani 1 1 d . .
C54 C 0.7799(5) 0.2341(5) 0.0164(4) 0.021(3) Uani 1 1 d . U
H4 H 1.003(5) 0.299(3) -0.047(4) 0.02(3) Uiso 1 1 d D .

loop_
_atom_site_aniso_label
_atom_site_aniso_U_11
_atom_site_aniso_U_22
_atom_site_aniso_U_33
_atom_site_aniso_U_23
_atom_site_aniso_U_13
_atom_site_aniso_U_12
C1 0.006(5) 0.021(6) 0.035(8) 0.007(6) 0.008(5) 0.003(5)
C2 0.018(6) 0.042(8) 0.013(6) -0.002(6) -0.004(5) 0.008(6)
C3 0.023(7) 0.045(9) 0.022(7) 0.005(7) -0.006(6) 0.004(7)
C4 0.019(7) 0.030(8) 0.046(9) 0.011(7) 0.002(6) -0.002(6)
C5 0.021(7) 0.022(7) 0.040(9) -0.002(6) 0.005(6) -0.005(6)
C6 0.008(6) 0.019(7) 0.034(8) -0.003(6) 0.004(5) 0.000(5)
C7 0.021(7) 0.029(7) 0.032(8) -0.002(6) -0.003(6) 0.000(6)
C8 0.059(11) 0.049(10) 0.028(8) -0.016(7) -0.011(8) 0.001(9)
C9 0.027(8) 0.046(10) 0.064(12) -0.003(9) -0.011(8) -0.005(7)
C10 0.019(7) 0.028(8) 0.041(9) 0.010(7) -0.007(6) -0.010(6)
C11 0.018(7) 0.036(9) 0.087(14) -0.002(9) -0.009(8) -0.007(7)
C12 0.050(10) 0.050(10) 0.057(12) -0.042(9) 0.014(9) -0.011(9)
C13 0.023(7) 0.034(8) 0.016(7) -0.005(6) 0.000(5) -0.002(6)
C14 0.019(7) 0.049(9) 0.022(7) -0.002(6) -0.004(6) 0.001(6)
C15 0.041(9) 0.057(11) 0.020(8) -0.001(7) 0.014(7) 0.003(8)
C16 0.056(11) 0.048(10) 0.029(9) -0.002(7) -0.003(8) -0.001(9)
C17 0.051(10) 0.045(10) 0.040(10) -0.005(8) -0.015(8) 0.004(8)
C18 0.042(9) 0.047(10) 0.029(8) 0.003(7) 0.003(7) -0.016(8)
C19 0.030(8) 0.108(16) 0.026(8) 0.020(10) -0.012(7) -0.023(10)
C20 0.069(15) 0.14(2) 0.068(15) 0.012(15) -0.023(12) -0.061(15)
C21 0.018(9) 0.12(2) 0.12(2) 0.001(16) 0.018(11) 0.010(11)
C22 0.023(7) 0.051(10) 0.025(8) -0.010(7) -0.003(6) 0.000(7)
C23 0.040(11) 0.14(2) 0.11(2) -0.064(17) -0.028(12) 0.021(13)
C24 0.16(3) 0.074(16) 0.088(18) 0.022(14) -0.039(18) -0.049(17)
C25 0.031(7) 0.035(8) 0.007(6) 0.006(5) -0.009(5) 0.004(6)
C26 0.032(8) 0.051(10) 0.025(8) 0.001(7) -0.003(7) 0.011(7)
C27 0.069(13) 0.082(14) 0.018(8) -0.011(8) 0.000(8) -0.009(11)
C28 0.064(12) 0.068(13) 0.028(9) -0.007(9) -0.008(9) -0.023(10)
C29 0.041(10) 0.074(13) 0.052(12) 0.015(10) 0.005(9) -0.003(10)
C30 0.032(8) 0.057(10) 0.023(8) 0.020(7) 0.003(7) 0.000(8)
C31 0.048(10) 0.032(9) 0.074(13) 0.009(9) 0.013(10) 0.014(8)
C32 0.045(10) 0.064(12) 0.053(12) -0.010(9) 0.014(9) -0.004(9)
C33 0.056(13) 0.13(2) 0.12(2) 0.048(18) 0.027(14) 0.062(14)
C34 0.065(12) 0.069(12) 0.029(9) 0.001(8) 0.010(9) 0.043(10)
C35 0.051(12) 0.105(18) 0.076(16) -0.016(14) 0.017(11) 0.011(12)
C36 0.091(18) 0.088(18) 0.11(2) -0.029(16) -0.019(16) 0.032(15)
C37 0.011(6) 0.024(7) 0.014(6) 0.004(5) -0.008(5) -0.008(5)
C38 0.025(7) 0.028(8) 0.038(9) 0.004(6) -0.012(6) 0.002(6)
C39 0.014(6) 0.040(8) 0.038(9) 0.003(7) 0.000(6) 0.001(6)
C40 0.018(7) 0.052(9) 0.029(8) 0.031(7) -0.015(6) -0.013(7)
C41 0.012(6) 0.033(8) 0.029(8) 0.008(6) -0.003(5) 0.005(6)
C42 0.010(6) 0.030(7) 0.026(7) 0.005(6) 0.000(5) -0.004(5)
C43 0.021(7) 0.030(7) 0.022(7) -0.002(6) 0.000(6) 0.006(6)
C44 0.040(9) 0.030(8) 0.058(11) -0.002(8) 0.010(8) 0.011(7)
C45 0.011(6) 0.042(9) 0.039(9) -0.006(7) -0.005(6) 0.005(6)
C46 0.031(8) 0.043(9) 0.024(8) 0.000(7) 0.004(6) -0.001(7)
C47 0.036(10) 0.046(11) 0.13(2) 0.006(12) -0.036(12) -0.001(9)
C48 0.069(13) 0.089(15) 0.053(12) 0.013(11) 0.028(10) 0.049(12)
C49 0.021(7) 0.051(9) 0.021(7) -0.007(7) 0.005(6) -0.005(7)
C50 0.011(7) 0.037(9) 0.090(14) -0.006(9) 0.009(8) -0.008(7)
N2 0.035(8) 0.041(9) 0.143(17) -0.031(10) 0.044(10) 0.001(7)
C52 0.027(9) 0.052(12) 0.15(2) -0.025(13) 0.044(12) 0.000(9)
C53 0.037(9) 0.049(11) 0.064(12) -0.015(9) 0.033(9) -0.004(8)
C55 0.024(7) 0.024(7) 0.016(7) 0.010(6) 0.001(5) 0.005(6)
N3 0.014(5) 0.025(6) 0.035(7) -0.001(5) 0.002(5) -0.004(5)
C57 0.020(7) 0.031(8) 0.062(11) 0.007(8) -0.007(7) -0.003(6)
C58 0.035(8) 0.034(9) 0.049(10) -0.002(7) 0.010(7) 0.005(7)
C59 0.019(6) 0.020(7) 0.033(8) -0.004(6) 0.008(6) 0.003(5)
C60 0.028(7) 0.025(7) 0.024(7) -0.005(6) 0.011(6) 0.003(6)
C61 0.041(9) 0.027(8) 0.029(8) -0.006(6) 0.000(7) 0.008(7)
C62 0.024(7) 0.034(8) 0.004(6) -0.004(5) -0.002(5) 0.005(6)
C63 0.035(8) 0.037(9) 0.032(8) -0.012(7) 0.009(7) 0.014(7)
C64 0.059(11) 0.036(9) 0.024(8) 0.007(7) 0.011(8) -0.006(8)
C65 0.055(11) 0.051(10) 0.037(10) 0.001(8) 0.007(8) -0.003(9)
Cl1 0.057(3) 0.045(2) 0.063(3) 0.030(2) -0.012(2) -0.009(2)
Cl2 0.085(4) 0.089(4) 0.028(2) -0.023(2) -0.004(2) 0.025(3)
Cl3 0.102(5) 0.140(6) 0.052(3) -0.029(4) -0.019(3) -0.049(4)
Cl4 0.038(2) 0.081(3) 0.037(2) 0.015(2) -0.0142(18) 0.002(2)
N1 0.026(6) 0.026(6) 0.021(6) -0.005(5) 0.012(5) -0.001(5)
C51 0.031(8) 0.041(9) 0.048(10) -0.012(8) 0.011(7) -0.006(7)
C56 0.022(7) 0.034(8) 0.035(8) -0.002(7) 0.007(6) 0.010(6)
N4 0.065(11) 0.057(10) 0.071(12) 0.001(9) -0.008(9) -0.014(9)
O1 0.014(4) 0.022(5) 0.032(5) 0.005(4) 0.007(4) 0.003(4)
O2 0.021(5) 0.022(5) 0.030(5) -0.007(4) 0.011(4) 0.004(4)
O3 0.005(4) 0.017(5) 0.053(6) -0.001(4) 0.002(4) -0.003(3)
O4 0.034(5) 0.018(5) 0.030(5) 0.007(4) -0.008(4) -0.013(4)
O5 0.018(5) 0.045(6) 0.014(5) 0.003(4) 0.005(4) 0.004(4)
O6 0.027(5) 0.033(5) 0.016(5) 0.006(4) 0.014(4) 0.003(4)
O7 0.023(5) 0.033(5) 0.030(5) 0.006(4) -0.004(4) -0.007(4)
O8 0.039(6) 0.033(6) 0.024(5) -0.003(4) 0.011(4) 0.002(5)
O9 0.026(5) 0.029(5) 0.020(5) 0.006(4) -0.001(4) -0.003(4)
O10 0.015(4) 0.026(5) 0.015(4) 0.001(4) 0.005(3) 0.004(4)
O11 0.031(5) 0.026(5) 0.020(5) -0.004(4) 0.005(4) -0.006(4)
O12 0.019(4) 0.021(5) 0.025(5) 0.002(4) -0.003(4) -0.004(4)
O13 0.017(4) 0.020(5) 0.029(5) 0.004(4) 0.002(4) -0.004(4)
O14 0.016(4) 0.024(5) 0.026(5) 0.005(4) 0.007(4) 0.001(4)
O15 0.015(4) 0.025(5) 0.020(5) 0.003(4) 0.003(4) -0.004(4)
O16 0.020(5) 0.029(5) 0.025(5) -0.004(4) 0.003(4) 0.000(4)
O17 0.026(5) 0.021(5) 0.027(5) 0.004(4) 0.005(4) 0.005(4)
O18 0.025(6) 0.031(6) 0.107(11) -0.011(6) 0.026(6) 0.003(5)
O19 0.014(4) 0.025(5) 0.032(5) -0.006(4) 0.011(4) -0.002(4)
O20 0.020(4) 0.032(5) 0.022(5) 0.004(4) 0.004(4) 0.008(4)
O21 0.020(5) 0.033(6) 0.043(6) -0.009(5) -0.002(4) 0.013(4)
O22 0.030(5) 0.044(6) 0.019(5) -0.001(4) 0.010(4) -0.010(5)
O23 0.037(5) 0.014(4) 0.032(5) -0.006(4) 0.012(4) 0.000(4)
P1 0.0119(15) 0.0212(17) 0.0264(18) -0.0014(14) -0.0006(13) 0.0014(13)
P2 0.0254(18) 0.032(2) 0.0175(17) 0.0040(15) 0.0028(14) 0.0020(15)
P3 0.0203(16) 0.0219(17) 0.0185(17) -0.0020(13) 0.0059(14) 0.0017(14)
P4 0.0169(15) 0.0190(16) 0.0188(17) 0.0017(13) 0.0027(13) 0.0029(13)
Zn1 0.0158(7) 0.0223(8) 0.0196(8) 0.0006(6) 0.0038(6) 0.0013(6)
Zn2 0.0183(7) 0.0241(8) 0.0285(8) -0.0009(7) 0.0075(7) 0.0030(6)
Zn3 0.0156(7) 0.0247(8) 0.0233(8) -0.0007(6) 0.0014(6) 0.0019(6)
Zn4 0.0153(7) 0.0219(8) 0.0234(8) -0.0003(6) 0.0043(6) 0.0032(6)
C54 0.011(5) 0.026(6) 0.025(6) 0.007(5) -0.003(5) -0.007(5)

loop_
_atom_type_symbol
_atom_type_description
_atom_type_scat_dispersion_real
_atom_type_scat_dispersion_imag
_atom_type_scat_source
C C 0.0033 0.0016 'International Tables Vol C Tables 4.2.6.8 and 6.1.1.4'
H H 0.0000 0.0000 'International Tables Vol C Tables 4.2.6.8 and 6.1.1.4'
Cl Cl 0.1484 0.1585 'International Tables Vol C Tables 4.2.6.8 and 6.1.1.4'
N N 0.0061 0.0033 'International Tables Vol C Tables 4.2.6.8 and 6.1.1.4'
O O 0.0106 0.0060 'International Tables Vol C Tables 4.2.6.8 and 6.1.1.4'
P P 0.1023 0.0942 'International Tables Vol C Tables 4.2.6.8 and 6.1.1.4'
Zn Zn 0.2839 1.4301 'International Tables Vol C Tables 4.2.6.8 and 6.1.1.4'

loop_
_geom_angle_atom_site_label_1
_geom_angle_atom_site_label_2
_geom_angle_atom_site_label_3
_geom_angle
_geom_angle_site_symmetry_1
_geom_angle_site_symmetry_3
C2 C1 O1 118.5(11) . .
C2 C1 C6 123.2(12) . .
O1 C1 C6 118.3(11) . .
C3 C2 C1 117.3(13) . .
C3 C2 C10 120.6(12) . .
C1 C2 C10 122.1(12) . .
C4 C3 C2 120.3(13) . .
C4 C3 H3 119.8 . .
C2 C3 H3 119.8 . .
C3 C4 C5 121.6(13) . .
C3 C4 Cl1 119.1(11) . .
C5 C4 Cl1 119.3(11) . .
C6 C5 C4 120.3(12) . .
C6 C5 H5 119.9 . .
C4 C5 H5 119.9 . .
C5 C6 C1 117.2(12) . .
C5 C6 C7 121.6(12) . .
C1 C6 C7 121.0(12) . .
C6 C7 C8 112.2(11) . .
C6 C7 C9 114.1(12) . .
C8 C7 C9 110.3(12) . .
C6 C7 H7 106.6 . .
C8 C7 H7 106.6 . .
C9 C7 H7 106.6 . .
C7 C8 H8A 109.5 . .
C7 C8 H8B 109.5 . .
H8A C8 H8B 109.5 . .
C7 C8 H8C 109.5 . .
H8A C8 H8C 109.5 . .
H8B C8 H8C 109.5 . .
C7 C9 H9A 109.5 . .
C7 C9 H9B 109.5 . .
H9A C9 H9B 109.5 . .
C7 C9 H9C 109.5 . .
H9A C9 H9C 109.5 . .
H9B C9 H9C 109.5 . .
C2 C10 C11 111.4(12) . .
C2 C10 C12 112.4(11) . .
C11 C10 C12 110.6(13) . .
C2 C10 H10 107.4 . .
C11 C10 H10 107.4 . .
C12 C10 H10 107.4 . .
C10 C11 H11A 109.5 . .
C10 C11 H11B 109.5 . .
H11A C11 H11B 109.5 . .
C10 C11 H11C 109.5 . .
H11A C11 H11C 109.5 . .
H11B C11 H11C 109.5 . .
C10 C12 H12A 109.5 . .
C10 C12 H12B 109.5 . .
H12A C12 H12B 109.5 . .
C10 C12 H12C 109.5 . .
H12A C12 H12C 109.5 . .
H12B C12 H12C 109.5 . .
C18 C13 C14 124.8(13) . .
C18 C13 O5 117.7(12) . .
C14 C13 O5 117.5(11) . .
C13 C14 C15 116.1(13) . .
C13 C14 C22 122.5(12) . .
C15 C14 C22 121.3(13) . .
C16 C15 C14 120.2(14) . .
C16 C15 H15 119.9 . .
C14 C15 H15 119.9 . .
C15 C16 C17 123.0(15) . .
C15 C16 Cl2 118.6(13) . .
C17 C16 Cl2 118.4(13) . .
C16 C17 C18 118.2(15) . .
C16 C17 H17 120.9 . .
C18 C17 H17 120.9 . .
C13 C18 C17 117.6(14) . .
C13 C18 C19 122.8(14) . .
C17 C18 C19 119.5(15) . .
C20 C19 C18 114.4(17) . .
C20 C19 C21 111.4(16) . .
C18 C19 C21 107.2(15) . .
C20 C19 H19 107.9 . .
C18 C19 H19 107.9 . .
C21 C19 H19 107.9 . .
C19 C20 H20A 109.5 . .
C19 C20 H20B 109.5 . .
H20A C20 H20B 109.5 . .
C19 C20 H20C 109.5 . .
H20A C20 H20C 109.5 . .
H20B C20 H20C 109.5 . .
C19 C21 H21A 109.5 . .
C19 C21 H21B 109.5 . .
H21A C21 H21B 109.5 . .
C19 C21 H21C 109.5 . .
H21A C21 H21C 109.5 . .
H21B C21 H21C 109.5 . .
C23 C22 C14 112.9(13) . .
C23 C22 C24 109.8(18) . .
C14 C22 C24 110.1(14) . .
C23 C22 H22 107.9 . .
C14 C22 H22 107.9 . .
C24 C22 H22 107.9 . .
C22 C23 H23A 109.5 . .
C22 C23 H23B 109.5 . .
H23A C23 H23B 109.5 . .
C22 C23 H23C 109.5 . .
H23A C23 H23C 109.5 . .
H23B C23 H23C 109.5 . .
C22 C24 H24A 109.5 . .
C22 C24 H24B 109.5 . .
H24A C24 H24B 109.5 . .
C22 C24 H24C 109.5 . .
H24A C24 H24C 109.5 . .
H24B C24 H24C 109.5 . .
O9 C25 C26 120.3(12) . .
O9 C25 C30 116.2(13) . .
C26 C25 C30 123.2(13) . .
C27 C26 C25 117.8(14) . .
C27 C26 C34 123.5(16) . .
C25 C26 C34 118.7(14) . .
C26 C27 C28 118.5(17) . .
C26 C27 H27 120.7 . .
C28 C27 H27 120.7 . .
C29 C28 C27 124.0(17) . .
C29 C28 Cl3 118.8(16) . .
C27 C28 Cl3 117.2(15) . .
C28 C29 C30 119.0(17) . .
C28 C29 H29 120.5 . .
C30 C29 H29 120.5 . .
C29 C30 C25 117.4(15) . .
C29 C30 C31 121.6(15) . .
C25 C30 C31 120.8(14) . .
C33 C31 C32 112.2(16) . .
C33 C31 C30 113.8(17) . .
C32 C31 C30 109.9(13) . .
C33 C31 H31 106.9 . .
C32 C31 H31 106.9 . .
C30 C31 H31 106.9 . .
C31 C32 H32A 109.5 . .
C31 C32 H32B 109.5 . .
H32A C32 H32B 109.5 . .
C31 C32 H32C 109.5 . .
H32A C32 H32C 109.5 . .
H32B C32 H32C 109.5 . .
C31 C33 H33A 109.5 . .
C31 C33 H33B 109.5 . .
H33A C33 H33B 109.5 . .
C31 C33 H33C 109.5 . .
H33A C33 H33C 109.5 . .
H33B C33 H33C 109.5 . .
C26 C34 C36 113.4(18) . .
C26 C34 C35 111.5(14) . .
C36 C34 C35 110.1(16) . .
C26 C34 H34 107.2 . .
C36 C34 H34 107.2 . .
C35 C34 H34 107.2 . .
C34 C35 H35A 109.5 . .
C34 C35 H35B 109.5 . .
H35A C35 H35B 109.5 . .
C34 C35 H35C 109.5 . .
H35A C35 H35C 109.5 . .
H35B C35 H35C 109.5 . .
C34 C36 H36A 109.5 . .
C34 C36 H36B 109.5 . .
H36A C36 H36B 109.5 . .
C34 C36 H36C 109.5 . .
H36A C36 H36C 109.5 . .
H36B C36 H36C 109.5 . .
C42 C37 C38 123.0(11) . .
C42 C37 O12 119.5(11) . .
C38 C37 O12 116.8(11) . .
C39 C38 C37 116.9(12) . .
C39 C38 C46 120.2(13) . .
C37 C38 C46 122.8(12) . .
C40 C39 C38 120.0(14) . .
C40 C39 H39 120.0 . .
C38 C39 H39 120.0 . .
C39 C40 C41 121.7(12) . .
C39 C40 Cl4 119.1(12) . .
C41 C40 Cl4 119.1(11) . .
C42 C41 C40 120.2(12) . .
C42 C41 H41 119.9 . .
C40 C41 H41 119.9 . .
C41 C42 C37 118.1(12) . .
C41 C42 C43 118.9(11) . .
C37 C42 C43 123.0(11) . .
C45 C43 C42 113.9(11) . .
C45 C43 C44 112.1(11) . .
C42 C43 C44 110.9(11) . .
C45 C43 H43 106.5 . .
C42 C43 H43 106.5 . .
C44 C43 H43 106.5 . .
C43 C44 H44A 109.5 . .
C43 C44 H44B 109.5 . .
H44A C44 H44B 109.5 . .
C43 C44 H44C 109.5 . .
H44A C44 H44C 109.5 . .
H44B C44 H44C 109.5 . .
C43 C45 H45A 109.5 . .
C43 C45 H45B 109.5 . .
H45A C45 H45B 109.5 . .
C43 C45 H45C 109.5 . .
H45A C45 H45C 109.5 . .
H45B C45 H45C 109.5 . .
C38 C46 C47 111.1(12) . .
C38 C46 C48 113.4(13) . .
C47 C46 C48 110.4(15) . .
C38 C46 H46 107.2 . .
C47 C46 H46 107.2 . .
C48 C46 H46 107.2 . .
C46 C47 H47A 109.5 . .
C46 C47 H47B 109.5 . .
H47A C47 H47B 109.5 . .
C46 C47 H47C 109.5 . .
H47A C47 H47C 109.5 . .
H47B C47 H47C 109.5 . .
C46 C48 H48A 109.5 . .
C46 C48 H48B 109.5 . .
H48A C48 H48B 109.5 . .
C46 C48 H48C 109.5 . .
H48A C48 H48C 109.5 . .
H48B C48 H48C 109.5 . .
O19 C49 C51 127.5(14) . .
O19 C49 C50 113.0(12) . .
C51 C49 C50 119.5(13) . .
O18 C50 N2 120.5(14) . .
O18 C50 C49 123.0(13) . .
N2 C50 C49 116.4(13) . .
C52 N2 C50 124.2(14) . .
C52 N2 H2N 117.9 . .
C50 N2 H2N 117.9 . .
C53 C52 N2 118.2(15) . .
C53 C52 H52 120.9 . .
N2 C52 H52 120.9 . .
C52 C53 C51 120.8(16) . .
C52 C53 H53 119.6 . .
C51 C53 H53 119.6 . .
O20 C55 N3 121.8(11) . .
O20 C55 C54 122.2(12) . .
N3 C55 C54 115.9(11) . .
C55 N3 C57 124.1(11) . .
C55 N3 H3N 117.9 . .
C57 N3 H3N 117.9 . .
C58 C57 N3 118.0(13) . .
C58 C57 H57 121.0 . .
N3 C57 H57 121.0 . .
C57 C58 C56 122.6(14) . .
C57 C58 H58 118.7 . .
C56 C58 H58 118.7 . .
O23 C59 C60 124.7(12) . .
O23 C59 C62 116.2(11) . 5_765
C60 C59 C62 119.1(11) . 5_765
C59 C60 C61 120.6(13) . .
C59 C60 H60 119.7 . .
C61 C60 H60 119.7 . .
C63 C61 C60 119.3(13) 5_765 .
C63 C61 H61 120.3 5_765 .
C60 C61 H61 120.3 . .
O17 C62 N1 122.1(12) . .
O17 C62 C59 120.5(11) . 5_765
N1 C62 C59 117.4(11) . 5_765
C61 C63 N1 121.0(13) 5_765 .
C61 C63 H63 119.5 5_765 .
N1 C63 H63 119.5 . .
N4 C64 C65 180(2) . .
C64 C65 H65A 109.5 . .
C64 C65 H65B 109.5 . .
H65A C65 H65B 109.5 . .
C64 C65 H65C 109.5 . .
H65A C65 H65C 109.5 . .
H65B C65 H65C 109.5 . .
C62 N1 C63 122.4(12) . .
C62 N1 H1N 118.8 . .
C63 N1 H1N 118.8 . .
C49 C51 C53 120.9(15) . .
C49 C51 H51 119.5 . .
C53 C51 H51 119.5 . .
C54 C56 C58 116.9(12) . .
C54 C56 H56 121.6 . .
C58 C56 H56 121.6 . .
C1 O1 P1 122.5(7) . .
P1 O2 Zn1 124.6(5) . .
P1 O4 H4 123(8) . .
C13 O5 P2 126.1(9) . .
P2 O6 Zn1 130.0(6) . .
P2 O7 Zn3 121.5(5) . .
C25 O9 P3 127.1(8) . .
P3 O10 Zn2 128.4(5) . .
P3 O11 Zn1 125.7(5) . .
C37 O12 P4 125.4(7) . .
P4 O13 Zn2 124.8(5) . .
P4 O14 Zn1 122.4(5) . .
P4 O14 Zn3 118.9(5) . .
Zn1 O14 Zn3 118.5(4) . .
P4 O15 Zn4 160.0(6) . .
P3 O16 Zn4 138.9(6) 5_765 .
C62 O17 Zn2 133.9(8) . .
C62 O17 Zn4 106.2(8) . 5_765
Zn2 O17 Zn4 116.0(4) . 5_765
C50 O18 Zn2 113.8(9) . .
C49 O19 Zn3 123.4(8) . .
C49 O19 Zn2 110.5(8) . .
Zn3 O19 Zn2 126.0(4) . .
C55 O20 Zn3 114.8(8) . .
C54 O21 Zn3 113.1(7) . .
C54 O21 H21 123.5 . .
Zn3 O21 H21 123.5 . .
C59 O23 Zn4 119.8(8) . .
O3 P1 O2 115.3(5) . .
O3 P1 O4 112.6(5) . .
O2 P1 O4 112.4(5) . .
O3 P1 O1 108.1(5) . .
O2 P1 O1 105.7(5) . .
O4 P1 O1 101.4(5) . .
O7 P2 O6 114.0(5) . .
O7 P2 O8 112.4(6) . .
O6 P2 O8 111.6(5) . .
O7 P2 O5 108.0(5) . .
O6 P2 O5 106.7(5) . .
O8 P2 O5 103.4(5) . .
O16 P3 O11 110.7(5) 5_765 .
O16 P3 O10 116.5(5) 5_765 .
O11 P3 O10 110.6(5) . .
O16 P3 O9 108.6(5) 5_765 .
O11 P3 O9 107.4(5) . .
O10 P3 O9 102.4(5) . .
O15 P4 O13 112.3(5) . .
O15 P4 O14 113.3(5) . .
O13 P4 O14 111.4(5) . .
O15 P4 O12 111.3(5) . .
O13 P4 O12 109.2(5) . .
O14 P4 O12 98.5(5) . .
O2 Zn1 O6 116.5(4) . .
O2 Zn1 O11 113.1(4) . .
O6 Zn1 O11 109.2(4) . .
O2 Zn1 O14 110.1(4) . .
O6 Zn1 O14 104.0(4) . .
O11 Zn1 O14 102.6(4) . .
O13 Zn2 O10 103.9(3) . .
O13 Zn2 O18 133.6(5) . .
O10 Zn2 O18 122.2(5) . .
O13 Zn2 O17 94.0(3) . .
O10 Zn2 O17 93.6(3) . .
O18 Zn2 O17 88.1(4) . .
O13 Zn2 O19 94.7(3) . .
O10 Zn2 O19 94.1(3) . .
O18 Zn2 O19 78.5(4) . .
O17 Zn2 O19 166.6(3) . .
O7 Zn3 O20 114.5(4) . .
O7 Zn3 O19 99.2(4) . .
O20 Zn3 O19 97.3(3) . .
O7 Zn3 O14 106.9(4) . .
O20 Zn3 O14 136.7(4) . .
O19 Zn3 O14 88.0(3) . .
O7 Zn3 O21 93.6(4) . .
O20 Zn3 O21 77.9(3) . .
O19 Zn3 O21 167.2(4) . .
O14 Zn3 O21 87.6(3) . .
O16 Zn4 O23 114.3(4) . .
O16 Zn4 O22 120.7(4) . .
O23 Zn4 O22 117.9(4) . .
O16 Zn4 O15 102.3(3) . .
O23 Zn4 O15 95.9(4) . .
O22 Zn4 O15 98.3(4) . .
O16 Zn4 O17 86.2(3) . 5_765
O23 Zn4 O17 76.4(3) . 5_765
O22 Zn4 O17 80.7(3) . 5_765
O15 Zn4 O17 170.4(3) . 5_765
C56 C54 O21 125.9(12) . .
C56 C54 C55 122.4(12) . .
O21 C54 C55 111.7(11) . .

loop_
_geom_bond_atom_site_label_1
_geom_bond_atom_site_label_2
_geom_bond_distance
_geom_bond_site_symmetry_2
C1 C2 1.399(17) .
C1 O1 1.406(14) .
C1 C6 1.407(17) .
C2 C3 1.381(19) .
C2 C10 1.522(18) .
C3 C4 1.38(2) .
C3 H3 0.9300 .
C4 C5 1.384(19) .
C4 Cl1 1.751(14) .
C5 C6 1.380(18) .
C5 H5 0.9300 .
C6 C7 1.512(18) .
C7 C8 1.55(2) .
C7 C9 1.549(19) .
C7 H7 0.9800 .
C8 H8A 0.9600 .
C8 H8B 0.9600 .
C8 H8C 0.9600 .
C9 H9A 0.9600 .
C9 H9B 0.9600 .
C9 H9C 0.9600 .
C10 C11 1.524(18) .
C10 C12 1.53(2) .
C10 H10 0.9800 .
C11 H11A 0.9600 .
C11 H11B 0.9600 .
C11 H11C 0.9600 .
C12 H12A 0.9600 .
C12 H12B 0.9600 .
C12 H12C 0.9600 .
C13 C18 1.379(19) .
C13 C14 1.379(18) .
C13 O5 1.413(15) .
C14 C15 1.408(19) .
C14 C22 1.519(18) .
C15 C16 1.36(2) .
C15 H15 0.9300 .
C16 C17 1.38(2) .
C16 Cl2 1.758(16) .
C17 C18 1.41(2) .
C17 H17 0.9300 .
C18 C19 1.52(2) .
C19 C20 1.52(2) .
C19 C21 1.54(3) .
C19 H19 0.9800 .
C20 H20A 0.9600 .
C20 H20B 0.9600 .
C20 H20C 0.9600 .
C21 H21A 0.9600 .
C21 H21B 0.9600 .
C21 H21C 0.9600 .
C22 C23 1.50(2) .
C22 C24 1.53(2) .
C22 H22 0.9800 .
C23 H23A 0.9600 .
C23 H23B 0.9600 .
C23 H23C 0.9600 .
C24 H24A 0.9600 .
C24 H24B 0.9600 .
C24 H24C 0.9600 .
C25 O9 1.375(15) .
C25 C26 1.39(2) .
C25 C30 1.422(19) .
C26 C27 1.39(2) .
C26 C34 1.50(2) .
C27 C28 1.40(3) .
C27 H27 0.9300 .
C28 C29 1.35(3) .
C28 Cl3 1.746(17) .
C29 C30 1.40(2) .
C29 H29 0.9300 .
C30 C31 1.52(2) .
C31 C33 1.50(2) .
C31 C32 1.52(2) .
C31 H31 0.9800 .
C32 H32A 0.9600 .
C32 H32B 0.9600 .
C32 H32C 0.9600 .
C33 H33A 0.9600 .
C33 H33B 0.9600 .
C33 H33C 0.9600 .
C34 C36 1.53(3) .
C34 C35 1.56(3) .
C34 H34 0.9800 .
C35 H35A 0.9600 .
C35 H35B 0.9600 .
C35 H35C 0.9600 .
C36 H36A 0.9600 .
C36 H36B 0.9600 .
C36 H36C 0.9600 .
C37 C42 1.387(17) .
C37 C38 1.406(19) .
C37 O12 1.411(14) .
C38 C39 1.393(19) .
C38 C46 1.510(19) .
C39 C40 1.373(19) .
C39 H39 0.9300 .
C40 C41 1.38(2) .
C40 Cl4 1.757(13) .
C41 C42 1.369(17) .
C41 H41 0.9300 .
C42 C43 1.526(17) .
C43 C45 1.510(17) .
C43 C44 1.532(19) .
C43 H43 0.9800 .
C44 H44A 0.9600 .
C44 H44B 0.9600 .
C44 H44C 0.9600 .
C45 H45A 0.9600 .
C45 H45B 0.9600 .
C45 H45C 0.9600 .
C46 C47 1.52(2) .
C46 C48 1.54(2) .
C46 H46 0.9800 .
C47 H47A 0.9600 .
C47 H47B 0.9600 .
C47 H47C 0.9600 .
C48 H48A 0.9600 .
C48 H48B 0.9600 .
C48 H48C 0.9600 .
C49 O19 1.337(15) .
C49 C51 1.35(2) .
C49 C50 1.41(2) .
C50 O18 1.266(17) .
C50 N2 1.370(18) .
N2 C52 1.36(2) .
N2 H2N 0.8600 .
C52 C53 1.33(2) .
C52 H52 0.9300 .
C53 C51 1.40(2) .
C53 H53 0.9300 .
C55 O20 1.281(15) .
C55 N3 1.341(16) .
C55 C54 1.428(17) .
N3 C57 1.361(18) .
N3 H3N 0.8600 .
C57 C58 1.342(19) .
C57 H57 0.9300 .
C58 C56 1.40(2) .
C58 H58 0.9300 .
C59 O23 1.328(14) .
C59 C60 1.362(17) .
C59 C62 1.444(18) 5_765
C60 C61 1.406(19) .
C60 H60 0.9300 .
C61 C63 1.34(2) 5_765
C61 H61 0.9300 .
C62 O17 1.288(15) .
C62 N1 1.355(15) .
C62 C59 1.444(18) 5_765
C63 C61 1.34(2) 5_765
C63 N1 1.366(16) .
C63 H63 0.9300 .
C64 N4 1.13(2) .
C64 C65 1.44(2) .
C65 H65A 0.9600 .
C65 H65B 0.9600 .
C65 H65C 0.9600 .
N1 H1N 0.8600 .
C51 H51 0.9300 .
C56 C54 1.346(18) .
C56 H56 0.9300 .
O1 P1 1.629(8) .
O2 P1 1.518(9) .
O2 Zn1 1.916(8) .
O3 P1 1.492(8) .
O4 P1 1.534(10) .
O4 H4 0.90(2) .
O5 P2 1.600(9) .
O6 P2 1.508(9) .
O6 Zn1 1.929(8) .
O7 P2 1.503(9) .
O7 Zn3 1.982(9) .
O8 P2 1.548(10) .
O9 P3 1.598(9) .
O10 P3 1.526(8) .
O10 Zn2 1.992(8) .
O11 P3 1.521(9) .
O11 Zn1 1.942(9) .
O12 P4 1.603(9) .
O13 P4 1.517(9) .
O13 Zn2 1.986(9) .
O14 P4 1.526(9) .
O14 Zn1 2.005(9) .
O14 Zn3 2.069(8) .
O15 P4 1.489(8) .
O15 Zn4 1.985(8) .
O16 P3 1.497(9) 5_765
O16 Zn4 1.932(9) .
O17 Zn2 2.135(9) .
O17 Zn4 2.349(9) 5_765
O18 Zn2 1.992(10) .
O19 Zn3 2.013(8) .
O19 Zn2 2.160(8) .
O20 Zn3 2.012(9) .
O21 C54 1.354(14) .
O21 Zn3 2.149(9) .
O21 H21 0.9300 .
O22 Zn4 1.981(9) .
O23 Zn4 1.965(8) .
P3 O16 1.497(9) 5_765
Zn4 O17 2.349(9) 5_765

loop_
_geom_hbond_atom_site_label_D
_geom_hbond_atom_site_label_H
_geom_hbond_atom_site_label_A
_geom_hbond_distance_DH
_geom_hbond_distance_HA
_geom_hbond_distance_DA
_geom_hbond_angle_DHA
_geom_hbond_site_symmetry_A
N2 H2N N4 0.86 2.17 2.97(2) 153.4 2_655
N3 H3N O1 0.86 2.32 3.124(13) 154.9 6_565
N1 H1N O18 0.86 1.97 2.736(15) 147.9 .
C51 H51 O20 0.93 2.60 3.150(17) 118.3 .
O21 H21 O3 0.93 1.53 2.462(11) 174.2 .
O4 H4 O23 0.90(2) 1.63(5) 2.494(12) 160(12) .
N2 H2N N4 0.86 2.17 2.97(2) 153.4 2_655
N3 H3N O1 0.86 2.32 3.124(13) 154.9 6_565
N1 H1N O18 0.86 1.97 2.736(15) 147.9 .
C51 H51 O20 0.93 2.60 3.150(17) 118.3 .
O21 H21 O3 0.93 1.53 2.462(11) 174.2 .
O4 H4 O23 0.90(2) 1.63(5) 2.494(12) 160(12) .

loop_
_geom_torsion_atom_site_label_1
_geom_torsion_atom_site_label_2
_geom_torsion_atom_site_label_3
_geom_torsion_atom_site_label_4
_geom_torsion
_geom_torsion_site_symmetry_1
_geom_torsion_site_symmetry_4
O1 C1 C2 C3 -175.3(11) . .
C6 C1 C2 C3 2.6(18) . .
O1 C1 C2 C10 3.6(17) . .
C6 C1 C2 C10 -178.5(11) . .
C1 C2 C3 C4 -2.1(19) . .
C10 C2 C3 C4 179.0(12) . .
C2 C3 C4 C5 0(2) . .
C2 C3 C4 Cl1 -179.7(10) . .
C3 C4 C5 C6 1(2) . .
Cl1 C4 C5 C6 -179.2(10) . .
C4 C5 C6 C1 -0.2(18) . .
C4 C5 C6 C7 174.8(12) . .
C2 C1 C6 C5 -1.5(18) . .
O1 C1 C6 C5 176.4(10) . .
C2 C1 C6 C7 -176.6(11) . .
O1 C1 C6 C7 1.4(16) . .
C5 C6 C7 C8 -99.4(15) . .
C1 C6 C7 C8 75.4(15) . .
C5 C6 C7 C9 27.0(18) . .
C1 C6 C7 C9 -158.2(12) . .
C3 C2 C10 C11 62.0(18) . .
C1 C2 C10 C11 -116.9(14) . .
C3 C2 C10 C12 -62.9(17) . .
C1 C2 C10 C12 118.2(14) . .
C18 C13 C14 C15 1(2) . .
O5 C13 C14 C15 180.0(12) . .
C18 C13 C14 C22 -176.9(14) . .
O5 C13 C14 C22 2(2) . .
C13 C14 C15 C16 2(2) . .
C22 C14 C15 C16 179.2(15) . .
C14 C15 C16 C17 -2(3) . .
C14 C15 C16 Cl2 178.3(12) . .
C15 C16 C17 C18 1(3) . .
Cl2 C16 C17 C18 179.9(12) . .
C14 C13 C18 C17 -2(2) . .
O5 C13 C18 C17 178.3(13) . .
C14 C13 C18 C19 175.5(15) . .
O5 C13 C18 C19 -4(2) . .
C16 C17 C18 C13 2(2) . .
C16 C17 C18 C19 -176.2(16) . .
C13 C18 C19 C20 160.8(16) . .
C17 C18 C19 C20 -21(2) . .
C13 C18 C19 C21 -75(2) . .
C17 C18 C19 C21 103(2) . .
C13 C14 C22 C23 -131.1(18) . .
C15 C14 C22 C23 52(2) . .
C13 C14 C22 C24 105.7(19) . .
C15 C14 C22 C24 -72(2) . .
O9 C25 C26 C27 171.0(13) . .
C30 C25 C26 C27 -2(2) . .
O9 C25 C26 C34 -7(2) . .
C30 C25 C26 C34 -180.0(14) . .
C25 C26 C27 C28 3(2) . .
C34 C26 C27 C28 -179.7(16) . .
C26 C27 C28 C29 -1(3) . .
C26 C27 C28 Cl3 -179.2(13) . .
C27 C28 C29 C30 -1(3) . .
Cl3 C28 C29 C30 177.2(13) . .
C28 C29 C30 C25 1(2) . .
C28 C29 C30 C31 176.3(16) . .
O9 C25 C30 C29 -173.2(13) . .
C26 C25 C30 C29 0(2) . .
O9 C25 C30 C31 11.6(19) . .
C26 C25 C30 C31 -174.9(14) . .
C29 C30 C31 C33 39(2) . .
C25 C30 C31 C33 -145.5(16) . .
C29 C30 C31 C32 -87.4(19) . .
C25 C30 C31 C32 87.7(18) . .
C27 C26 C34 C36 24(2) . .
C25 C26 C34 C36 -158.4(16) . .
C27 C26 C34 C35 -101(2) . .
C25 C26 C34 C35 76.5(19) . .
C42 C37 C38 C39 2.6(19) . .
O12 C37 C38 C39 172.7(11) . .
C42 C37 C38 C46 -174.0(12) . .
O12 C37 C38 C46 -3.9(18) . .
C37 C38 C39 C40 -1(2) . .
C46 C38 C39 C40 175.5(13) . .
C38 C39 C40 C41 0(2) . .
C38 C39 C40 Cl4 -177.8(11) . .
C39 C40 C41 C42 1(2) . .
Cl4 C40 C41 C42 178.2(10) . .
C40 C41 C42 C37 0.5(19) . .
C40 C41 C42 C43 -179.2(12) . .
C38 C37 C42 C41 -2.3(19) . .
O12 C37 C42 C41 -172.2(11) . .
C38 C37 C42 C43 177.5(12) . .
O12 C37 C42 C43 7.6(17) . .
C41 C42 C43 C45 61.3(16) . .
C37 C42 C43 C45 -118.4(13) . .
C41 C42 C43 C44 -66.2(16) . .
C37 C42 C43 C44 114.1(14) . .
C39 C38 C46 C47 -83.7(18) . .
C37 C38 C46 C47 92.8(18) . .
C39 C38 C46 C48 41(2) . .
C37 C38 C46 C48 -142.2(15) . .
O19 C49 C50 O18 -3(2) . .
C51 C49 C50 O18 177.6(17) . .
O19 C49 C50 N2 177.8(15) . .
C51 C49 C50 N2 -2(3) . .
O18 C50 N2 C52 -178(2) . .
C49 C50 N2 C52 1(3) . .
C50 N2 C52 C53 0(4) . .
N2 C52 C53 C51 -1(3) . .
O20 C55 N3 C57 -178.6(13) . .
C54 C55 N3 C57 2.8(19) . .
C55 N3 C57 C58 -2(2) . .
N3 C57 C58 C56 0(2) . .
O23 C59 C60 C61 -176.8(13) . .
C62 C59 C60 C61 2(2) 5_765 .
C59 C60 C61 C63 0(2) . 5_765
O17 C62 N1 C63 -178.4(12) . .
C59 C62 N1 C63 -1.7(18) 5_765 .
C61 C63 N1 C62 0(2) 5_765 .
O19 C49 C51 C53 -178.9(15) . .
C50 C49 C51 C53 0(2) . .
C52 C53 C51 C49 1(3) . .
C57 C58 C56 C54 2(2) . .
C2 C1 O1 P1 -99.5(11) . .
C6 C1 O1 P1 82.5(13) . .
C18 C13 O5 P2 -84.8(15) . .
C14 C13 O5 P2 95.8(14) . .
C26 C25 O9 P3 87.4(15) . .
C30 C25 O9 P3 -98.8(13) . .
C42 C37 O12 P4 -95.1(12) . .
C38 C37 O12 P4 94.4(12) . .
N1 C62 O17 Zn2 -21.4(18) . .
C59 C62 O17 Zn2 162.0(9) 5_765 .
N1 C62 O17 Zn4 -177.6(9) . 5_765
C59 C62 O17 Zn4 5.7(13) 5_765 5_765
N2 C50 O18 Zn2 173.3(15) . .
C49 C50 O18 Zn2 -6(2) . .
C51 C49 O19 Zn3 6(2) . .
C50 C49 O19 Zn3 -173.4(11) . .
C51 C49 O19 Zn2 -171.3(13) . .
C50 C49 O19 Zn2 9.3(15) . .
N3 C55 O20 Zn3 177.0(9) . .
C54 C55 O20 Zn3 -4.5(15) . .
C60 C59 O23 Zn4 -172.5(11) . .
C62 C59 O23 Zn4 8.4(16) 5_765 .
Zn1 O2 P1 O3 -26.4(9) . .
Zn1 O2 P1 O4 104.5(7) . .
Zn1 O2 P1 O1 -145.7(6) . .
C1 O1 P1 O3 -23.7(11) . .
C1 O1 P1 O2 100.2(10) . .
C1 O1 P1 O4 -142.3(9) . .
Zn3 O7 P2 O6 -57.5(8) . .
Zn3 O7 P2 O8 70.8(7) . .
Zn3 O7 P2 O5 -175.7(5) . .
Zn1 O6 P2 O7 56.8(9) . .
Zn1 O6 P2 O8 -71.9(8) . .
Zn1 O6 P2 O5 175.8(7) . .
C13 O5 P2 O7 -110.5(10) . .
C13 O5 P2 O6 126.6(10) . .
C13 O5 P2 O8 8.8(11) . .
Zn1 O11 P3 O16 -153.9(6) . 5_765
Zn1 O11 P3 O10 -23.4(8) . .
Zn1 O11 P3 O9 87.6(7) . .
Zn2 O10 P3 O16 41.4(8) . 5_765
Zn2 O10 P3 O11 -86.0(7) . .
Zn2 O10 P3 O9 159.8(6) . .
C25 O9 P3 O16 -4.3(12) . 5_765
C25 O9 P3 O11 115.4(11) . .
C25 O9 P3 O10 -128.1(10) . .
Zn4 O15 P4 O13 35.5(18) . .
Zn4 O15 P4 O14 -91.7(17) . .
Zn4 O15 P4 O12 158.3(15) . .
Zn2 O13 P4 O15 -138.2(6) . .
Zn2 O13 P4 O14 -9.9(8) . .
Zn2 O13 P4 O12 97.9(6) . .
Zn1 O14 P4 O15 31.9(8) . .
Zn3 O14 P4 O15 -152.0(5) . .
Zn1 O14 P4 O13 -95.8(6) . .
Zn3 O14 P4 O13 80.3(6) . .
Zn1 O14 P4 O12 149.6(6) . .
Zn3 O14 P4 O12 -34.3(6) . .
C37 O12 P4 O15 -63.5(10) . .
C37 O12 P4 O13 61.0(10) . .
C37 O12 P4 O14 177.3(9) . .
C58 C56 C54 O21 179.3(13) . .
C58 C56 C54 C55 -1(2) . .
Zn3 O21 C54 C56 -176.2(11) . .
Zn3 O21 C54 C55 4.3(13) . .
O20 C55 C54 C56 -179.6(12) . .
N3 C55 C54 C56 -1.1(19) . .
O20 C55 C54 O21 -0.1(17) . .
N3 C55 C54 O21 178.5(11) . .
